data_1577220
loop_
_publ_author_name
'Zhang, Xi'
'Bai, Jingyi'
'Zhao, Yue'
'Wang, Minyan'
'Shi, Zhuangzhi'

_publ_section_title
;
 Modular assembly of chiral biaryl phosphoramidite (BPA) libraries by
 nickel catalysis
;
_journal_name_full 'Chemical Science'
_journal_paper_doi 10.1039/D6SC00358C
_journal_year 2026
_chemical_formula_moiety 'C40 H30 N O2 P'
_chemical_formula_sum 'C40 H30 N O2 P'
_chemical_formula_weight 587.62
_space_group_crystal_system orthorhombic
_space_group_IT_number 19
_space_group_name_Hall 'P 2ac 2ab'
_space_group_name_H-M_alt 'P 21 21 21'
_atom_sites_solution_hydrogens geom
_atom_sites_solution_primary dual
_audit_creation_date 2024-07-29
_audit_creation_method
;
Olex2 1.5
(compiled 2024.02.16 svn.r378c4104 for OlexSys, GUI svn.r6928)
;
_audit_update_record
;
2025-04-09 deposited with the CCDC.	2026-03-24 downloaded from the CCDC.
;
_cell_angle_alpha 90
_cell_angle_beta 90
_cell_angle_gamma 90
_cell_formula_units_Z 4
_cell_length_a 8.4470(3)
_cell_length_b 11.8239(4)
_cell_length_c 33.0145(12)
_cell_measurement_reflns_used 7690
_cell_measurement_temperature 193.00
_cell_measurement_theta_max 24.93
_cell_measurement_theta_min 2.47
_cell_volume 3297.4(2)
_computing_cell_refinement 'SAINT V8.40B (?, 2016)'
_computing_data_reduction 'SAINT V8.40B (?, 2016)'
_computing_molecular_graphics 'Olex2 1.5 (Dolomanov et al., 2009)'
_computing_publication_material 'Olex2 1.5 (Dolomanov et al., 2009)'
_computing_structure_refinement 'SHELXL 2018/3 (Sheldrick, 2015)'
_computing_structure_solution 'SHELXT 2018/2 (Sheldrick, 2018)'
_diffrn_ambient_temperature 193.00
_diffrn_measured_fraction_theta_full 0.996
_diffrn_measured_fraction_theta_max 0.993
_diffrn_measurement_device_type 'Bruker APEX-II CCD'
_diffrn_measurement_method '\f and \w scans'
_diffrn_radiation_type MoK\a
_diffrn_radiation_wavelength 0.71073
_diffrn_reflns_av_R_equivalents 0.0635
_diffrn_reflns_av_unetI/netI 0.0535
_diffrn_reflns_Laue_measured_fraction_full 0.996
_diffrn_reflns_Laue_measured_fraction_max 0.993
_diffrn_reflns_limit_h_max 10
_diffrn_reflns_limit_h_min -9
_diffrn_reflns_limit_k_max 14
_diffrn_reflns_limit_k_min -14
_diffrn_reflns_limit_l_max 39
_diffrn_reflns_limit_l_min -39
_diffrn_reflns_number 25970
_diffrn_reflns_point_group_measured_fraction_full 0.998
_diffrn_reflns_point_group_measured_fraction_max 0.994
_diffrn_reflns_theta_full 25.242
_diffrn_reflns_theta_max 25.436
_diffrn_reflns_theta_min 1.829
_diffrn_source_current 40.0
_diffrn_source_power 1.8
_diffrn_source_voltage 45.0
_diffrn_standards_number 0
_exptl_absorpt_coefficient_mu 0.118
_exptl_absorpt_correction_T_max 0.7452
_exptl_absorpt_correction_T_min 0.6376
_exptl_absorpt_correction_type none
_exptl_absorpt_process_details
;
SADABS-2016/2 (Bruker,2016/2) was used for absorption correction.
wR2(int) was 0.1020 before and 0.0571 after correction.
The Ratio of minimum to maximum transmission is 0.8556.
The \l/2 correction factor is Not present.
;
_exptl_crystal_density_diffrn 1.184
_exptl_crystal_description block
_exptl_crystal_F_000 1232
_exptl_crystal_size_max 0.12
_exptl_crystal_size_mid 0.11
_exptl_crystal_size_min 0.1
_refine_diff_density_max 0.201
_refine_diff_density_min -0.205
_refine_diff_density_rms 0.046
_refine_ls_abs_structure_details
;
 Flack x determined using 1648 quotients [(I+)-(I-)]/[(I+)+(I-)]
 (Parsons, Flack and Wagner, Acta Cryst. B69 (2013) 249-259).
;
_refine_ls_abs_structure_Flack 0.09(7)
_refine_ls_extinction_method none
_refine_ls_goodness_of_fit_ref 1.036
_refine_ls_hydrogen_treatment constr
_refine_ls_matrix_type full
_refine_ls_number_parameters 499
_refine_ls_number_reflns 6064
_refine_ls_number_restraints 409
_refine_ls_restrained_S_all 1.012
_refine_ls_R_factor_all 0.0760
_refine_ls_R_factor_gt 0.0564
_refine_ls_shift/su_max 0.000
_refine_ls_shift/su_mean 0.000
_refine_ls_structure_factor_coef Fsqd
_refine_ls_weighting_details 'w=1/[\s^2^(Fo^2^)+(0.0750P)^2^+1.3413P] where P=(Fo^2^+2Fc^2^)/3'
_refine_ls_weighting_scheme calc
_refine_ls_wR_factor_gt 0.1384
_refine_ls_wR_factor_ref 0.1521
_reflns_Friedel_coverage 0.757
_reflns_Friedel_fraction_full 1.000
_reflns_Friedel_fraction_max 0.997
_reflns_number_gt 4818
_reflns_number_total 6064
_reflns_threshold_expression 'I > 2\s(I)'
_cod_data_source_file d6sc00358c2.cif
_cod_data_source_block 240728lu_szz_zx_1_0m
_cod_database_code 1577220
_shelx_shelxl_version_number 2018/3
_shelx_space_group_comment
;
The symmetry employed for this shelxl refinement is uniquely defined
by the following loop, which should always be used as a source of
symmetry information in preference to the above space-group names.
They are only intended as comments.
;
_shelx_estimated_absorpt_t_max 0.988
_shelx_estimated_absorpt_t_min 0.986
_olex2_refinement_description
;
1. Fixed Uiso
 At 1.2 times of:
  All C(H) groups, All C(H,H) groups
 At 1.5 times of:
  All C(H,H,H) groups
2. Restrained distances
 C38-C11 \\sim C38-C11A
 with sigma of 0.02
 C11-C27 \\sim C11A-C27A
 with sigma of 0.02
 C11-C7 \\sim C11A-C7A
 with sigma of 0.02
 C13-C27 \\sim C13A-C27A
 with sigma of 0.02
 C13-C33 \\sim C13A-C33A
 with sigma of 0.02
 C27-C15 \\sim C27A-C15A
 with sigma of 0.02
 C7-C9 \\sim C7A-C9A
 with sigma of 0.02
 C7-C37 \\sim C7A-C37A
 with sigma of 0.02
 C15-C2 \\sim C15A-C2A
 with sigma of 0.02
 C15-C19 \\sim C15A-C19A
 with sigma of 0.02
 C2-C35 \\sim C2A-C35A
 with sigma of 0.02
 C33-C35 \\sim C33A-C35A
 with sigma of 0.02
 C9-C19 \\sim C9A-C19A
 with sigma of 0.02
 C38-C27 \\sim C38-C27A
 with sigma of 0.04
 C38-C7 \\sim C38-C7A
 with sigma of 0.04
 C11-C13 \\sim C11A-C13A
 with sigma of 0.04
 C11-C15 \\sim C11A-C15A
 with sigma of 0.04
 C11-C9 \\sim C11A-C9A
 with sigma of 0.04
 C11-C37 \\sim C11A-C37A
 with sigma of 0.04
 C13-C15 \\sim C13A-C15A
 with sigma of 0.04
 C13-C35 \\sim C13A-C35A
 with sigma of 0.04
 C27-C7 \\sim C27A-C7A
 with sigma of 0.04
 C27-C2 \\sim C27A-C2A
 with sigma of 0.04
 C27-C33 \\sim C27A-C33A
 with sigma of 0.04
 C27-C19 \\sim C27A-C19A
 with sigma of 0.04
 C7-C19 \\sim C7A-C19A
 with sigma of 0.04
 C15-C35 \\sim C15A-C35A
 with sigma of 0.04
 C15-C9 \\sim C15A-C9A
 with sigma of 0.04
 C2-C33 \\sim C2A-C33A
 with sigma of 0.04
 C2-C19 \\sim C2A-C19A
 with sigma of 0.04
 C9-C37 \\sim C9A-C37A
 with sigma of 0.04
3. Uiso/Uaniso restraints and constraints
C11 \\sim C13 \\sim C27 \\sim C7 \\sim C15 \\sim C2 \\sim C33 \\sim C35 \\sim
C9 \\sim C37 \\sim C19 \\sim C37A \\sim C7A \\sim C11A \\sim C27A \\sim C15A
\\sim C19A \\sim C9A \\sim C2A \\sim C35A \\sim C33A \\sim C13A: within 2A with
sigma of 0.01 and sigma for terminal atoms of 0.02 within 2A
4. Others
 Sof(C37A)=Sof(H37D)=Sof(H37E)=Sof(H37F)=Sof(C7A)=Sof(C11A)=Sof(C27A)=
 Sof(C15A)=Sof(C19A)=Sof(H19A)=Sof(C9A)=Sof(H9A)=Sof(C2A)=Sof(H2A)=Sof(C35A)=
 Sof(H35A)=Sof(C33A)=Sof(H33A)=Sof(C13A)=Sof(H13A)=1-FVAR(1)
 Sof(C11)=Sof(C13)=Sof(H13)=Sof(C27)=Sof(C7)=Sof(C15)=Sof(C2)=Sof(H2)=Sof(C33)=
 Sof(H33)=Sof(C35)=Sof(H35)=Sof(C9)=Sof(H9)=Sof(C37)=Sof(H37A)=Sof(H37B)=
 Sof(H37C)=Sof(C19)=Sof(H19)=FVAR(1)
5.a Secondary CH2 refined with riding coordinates:
 C3(H3A,H3B), C17(H17A,H17B), C39(H39A,H39B)
5.b Aromatic/amide H refined with riding coordinates:
 C10(H10), C12(H12), C14(H14), C20(H20), C26(H26), C28(H28), C30(H30),
 C32(H32), C34(H34), C40(H40), C5(H5), C23(H23), C25(H25), C13(H13), C29(H29),
 C31(H31), C2(H2), C33(H33), C35(H35), C9(H9), C19(H19), C19A(H19A), C9A(H9A),
 C2A(H2A), C35A(H35A), C33A(H33A), C13A(H13A)
5.c Idealised Me refined as rotating group:
 C37(H37A,H37B,H37C), C37A(H37D,H37E,H37F)
;
_smtbx_masks_void_probe_radius 1.2
_smtbx_masks_void_truncation_radius 1.2
_olex2_submission_special_instructions 'No special instructions were received'

loop_
_space_group_symop_operation_xyz
'x, y, z'
'-x+1/2, -y, z+1/2'
'-x, y+1/2, -z+1/2'
'x+1/2, -y+1/2, -z'

loop_
_atom_site_label
_atom_site_type_symbol
_atom_site_fract_x
_atom_site_fract_y
_atom_site_fract_z
_atom_site_U_iso_or_equiv
_atom_site_adp_type
_atom_site_occupancy
_atom_site_site_symmetry_order
_atom_site_calc_flag
_atom_site_refinement_flags_posn
_atom_site_refinement_flags_adp
_atom_site_refinement_flags_occupancy
_atom_site_disorder_assembly
_atom_site_disorder_group
P1 P 0.38128(15) 0.60637(10) 0.40627(3) 0.0381(3) Uani 1 1 d . . . . .
O1 O 0.3540(4) 0.7307(2) 0.38387(9) 0.0460(8) Uani 1 1 d . . . . .
O2 O 0.3827(4) 0.5266(2) 0.36490(8) 0.0356(7) Uani 1 1 d . . . . .
C1 C 0.3314(5) 0.7080(3) 0.31144(13) 0.0334(9) Uani 1 1 d . . . . .
N1 N 0.5744(5) 0.5929(3) 0.41551(11) 0.0468(10) Uani 1 1 d . . . . .
C4 C 0.4937(5) 0.8340(4) 0.26870(14) 0.0379(10) Uani 1 1 d . . . . .
C6 C 0.3859(5) 0.7415(3) 0.27221(12) 0.0327(9) Uani 1 1 d . . . . .
C8 C 0.3978(6) 0.7603(3) 0.34489(13) 0.0382(10) Uani 1 1 d . . . . .
C10 C 0.5444(6) 0.8678(4) 0.22936(15) 0.0436(11) Uani 1 1 d . . . . .
H10 H 0.613680 0.930659 0.226662 0.052 Uiso 1 1 calc R U . . .
C12 C 0.3924(6) 0.7183(4) 0.19910(13) 0.0415(10) Uani 1 1 d . . . . .
H12 H 0.359437 0.678709 0.175518 0.050 Uiso 1 1 calc R U . . .
C14 C 0.4955(6) 0.8118(4) 0.19557(14) 0.0448(12) Uani 1 1 d . . . . .
H14 H 0.530818 0.835647 0.169612 0.054 Uiso 1 1 calc R U . . .
C16 C 0.2120(5) 0.6174(3) 0.31736(12) 0.0312(9) Uani 1 1 d . . . . .
C18 C 0.0622(5) 0.6174(4) 0.29627(14) 0.0397(10) Uani 1 1 d . . . . .
C20 C 0.3397(5) 0.6845(4) 0.23647(12) 0.0347(10) Uani 1 1 d . . . . .
H20 H 0.270529 0.621365 0.238395 0.042 Uiso 1 1 calc R U . . .
C22 C -0.0406(6) 0.5229(4) 0.30008(14) 0.0440(11) Uani 1 1 d . . . . .
C24 C 0.2417(5) 0.5287(3) 0.34329(12) 0.0339(10) Uani 1 1 d . . . . .
C26 C 0.5492(6) 0.8882(4) 0.30388(15) 0.0497(12) Uani 1 1 d . . . . .
H26 H 0.619120 0.950861 0.301644 0.060 Uiso 1 1 calc R U . . .
C28 C 0.0092(6) 0.7103(4) 0.27266(16) 0.0501(12) Uani 1 1 d . . . . .
H28 H 0.073373 0.776092 0.270736 0.060 Uiso 1 1 calc R U . . .
C30 C 0.5032(7) 0.8512(4) 0.34108(15) 0.0496(12) Uani 1 1 d . . . . .
H30 H 0.542828 0.887397 0.364695 0.060 Uiso 1 1 calc R U . . .
C32 C 0.1386(6) 0.4368(4) 0.34778(13) 0.0405(11) Uani 1 1 d . . . . .
H32 H 0.163118 0.377662 0.366217 0.049 Uiso 1 1 calc R U . . .
C34 C 0.0036(6) 0.4329(4) 0.32567(15) 0.0480(12) Uani 1 1 d . . . . .
H34 H -0.062657 0.368125 0.327450 0.058 Uiso 1 1 calc R U . . .
C36 C 0.6215(7) 0.5914(4) 0.45698(14) 0.0505(12) Uani 1 1 d . . . . .
C38 C 0.5484(8) 0.5180(4) 0.48494(15) 0.0567(14) Uani 1 1 d D . . . .
C40 C 0.5912(10) 0.5273(5) 0.52583(17) 0.079(2) Uani 1 1 d . . . . .
H40 H 0.537597 0.482492 0.545399 0.094 Uiso 1 1 calc R U . . .
C5 C -0.1829(6) 0.5215(5) 0.27802(18) 0.0645(15) Uani 1 1 d . . . . .
H5 H -0.249751 0.457057 0.279548 0.077 Uiso 1 1 calc R U . . .
C21 C 0.7445(8) 0.6619(5) 0.4684(2) 0.0679(17) Uani 1 1 d . . . . .
C11 C 0.427(3) 0.429(2) 0.4744(13) 0.064(3) Uani 0.46(2) 1 d D U P A 1
C23 C -0.1319(7) 0.7070(5) 0.2527(2) 0.0681(16) Uani 1 1 d . . . . .
H23 H -0.165604 0.770764 0.237422 0.082 Uiso 1 1 calc R U . . .
C3 C 0.7006(6) 0.5972(5) 0.38423(16) 0.0570(13) Uani 1 1 d . . . . .
H3A H 0.663710 0.643670 0.361137 0.068 Uiso 1 1 calc R U . . .
H3B H 0.721035 0.519790 0.374082 0.068 Uiso 1 1 calc R U . . .
C25 C -0.2270(7) 0.6111(6) 0.2544(2) 0.0772(19) Uani 1 1 d . . . . .
H25 H -0.322516 0.607852 0.239276 0.093 Uiso 1 1 calc R U . . .
C13 C 0.643(3) 0.3171(18) 0.4412(9) 0.069(4) Uani 0.46(2) 1 d D U P A 1
H13 H 0.717417 0.370678 0.450929 0.083 Uiso 0.46(2) 1 calc R U P A 1
C27 C 0.483(3) 0.3334(19) 0.4504(10) 0.067(3) Uani 0.46(2) 1 d D U P A 1
C7 C 0.270(3) 0.4393(19) 0.4839(9) 0.066(3) Uani 0.46(2) 1 d D U P A 1
C29 C 0.7076(10) 0.5989(6) 0.5381(2) 0.086(2) Uani 1 1 d . . . . .
H29 H 0.734159 0.604502 0.565989 0.103 Uiso 1 1 calc R U . . .
C15 C 0.373(3) 0.2503(16) 0.4380(8) 0.073(3) Uani 0.46(2) 1 d D U P A 1
C31 C 0.7865(9) 0.6631(7) 0.5100(3) 0.092(3) Uani 1 1 d . . . . .
H31 H 0.871748 0.709676 0.518578 0.110 Uiso 1 1 calc R U . . .
C2 C 0.436(3) 0.1560(16) 0.4150(7) 0.079(3) Uani 0.46(2) 1 d D U P A 1
H2 H 0.365083 0.100060 0.405351 0.095 Uiso 0.46(2) 1 calc R U P A 1
C33 C 0.697(3) 0.2258(17) 0.4186(7) 0.074(3) Uani 0.46(2) 1 d D U P A 1
H33 H 0.805838 0.219987 0.411459 0.089 Uiso 0.46(2) 1 calc R U P A 1
C17 C 0.8230(10) 0.7246(7) 0.4352(2) 0.103(3) Uani 1 1 d . . . . .
H17A H 0.925079 0.755788 0.444821 0.124 Uiso 1 1 calc R U . . .
H17B H 0.755282 0.788347 0.426406 0.124 Uiso 1 1 calc R U . . .
C35 C 0.591(3) 0.1443(16) 0.4067(7) 0.075(4) Uani 0.46(2) 1 d D U P A 1
H35 H 0.627493 0.079370 0.392506 0.090 Uiso 0.46(2) 1 calc R U P A 1
C9 C 0.167(3) 0.3534(17) 0.4708(7) 0.077(4) Uani 0.46(2) 1 d D U P A 1
H9 H 0.057643 0.358462 0.477187 0.092 Uiso 0.46(2) 1 calc R U P A 1
C37 C 0.207(4) 0.536(2) 0.5074(11) 0.078(6) Uani 0.46(2) 1 d D U P A 1
H37A H 0.093496 0.524183 0.512281 0.118 Uiso 0.46(2) 1 calc R U P A 1
H37B H 0.222169 0.605826 0.492010 0.118 Uiso 0.46(2) 1 calc R U P A 1
H37C H 0.262517 0.541143 0.533320 0.118 Uiso 0.46(2) 1 calc R U P A 1
C19 C 0.222(3) 0.2610(17) 0.4487(7) 0.075(4) Uani 0.46(2) 1 d D U P A 1
H19 H 0.148749 0.203727 0.440997 0.090 Uiso 0.46(2) 1 calc R U P A 1
C39 C 0.8511(9) 0.6459(8) 0.4004(3) 0.113(3) Uani 1 1 d . . . . .
H39A H 0.906029 0.687404 0.378467 0.136 Uiso 1 1 calc R U . . .
H39B H 0.921158 0.583627 0.409354 0.136 Uiso 1 1 calc R U . . .
C37A C 0.202(3) 0.5063(19) 0.5007(8) 0.076(5) Uani 0.54(2) 1 d D U P A 2
H37D H 0.277165 0.566176 0.508041 0.114 Uiso 0.54(2) 1 calc R U P A 2
H37E H 0.153068 0.475896 0.525249 0.114 Uiso 0.54(2) 1 calc R U P A 2
H37F H 0.120191 0.537508 0.482917 0.114 Uiso 0.54(2) 1 calc R U P A 2
C7A C 0.287(2) 0.4152(16) 0.4794(8) 0.069(3) Uani 0.54(2) 1 d D U P A 2
C11A C 0.445(2) 0.423(2) 0.4699(11) 0.065(3) Uani 0.54(2) 1 d D U P A 2
C27A C 0.525(2) 0.3324(16) 0.4478(8) 0.066(3) Uani 0.54(2) 1 d D U P A 2
C15A C 0.432(3) 0.2401(14) 0.4351(6) 0.072(3) Uani 0.54(2) 1 d D U P A 2
C19A C 0.277(3) 0.2371(15) 0.4423(6) 0.080(3) Uani 0.54(2) 1 d D U P A 2
H19A H 0.216622 0.176071 0.431722 0.096 Uiso 0.54(2) 1 calc R U P A 2
C9A C 0.201(2) 0.3190(15) 0.4646(6) 0.075(3) Uani 0.54(2) 1 d D U P A 2
H9A H 0.090835 0.311865 0.470277 0.090 Uiso 0.54(2) 1 calc R U P A 2
C2A C 0.510(3) 0.1497(14) 0.4124(6) 0.073(3) Uani 0.54(2) 1 d D U P A 2
H2A H 0.448963 0.088547 0.401997 0.088 Uiso 0.54(2) 1 calc R U P A 2
C35A C 0.668(3) 0.1528(15) 0.4062(6) 0.080(3) Uani 0.54(2) 1 d D U P A 2
H35A H 0.717896 0.090428 0.393440 0.095 Uiso 0.54(2) 1 calc R U P A 2
C33A C 0.757(3) 0.2441(15) 0.4178(7) 0.076(3) Uani 0.54(2) 1 d D U P A 2
H33A H 0.866552 0.246568 0.411380 0.092 Uiso 0.54(2) 1 calc R U P A 2
C13A C 0.688(2) 0.3325(16) 0.4389(8) 0.069(3) Uani 0.54(2) 1 d D U P A 2
H13A H 0.752184 0.394094 0.447554 0.082 Uiso 0.54(2) 1 calc R U P A 2

loop_
_atom_site_aniso_label
_atom_site_aniso_U_11
_atom_site_aniso_U_22
_atom_site_aniso_U_33
_atom_site_aniso_U_23
_atom_site_aniso_U_13
_atom_site_aniso_U_12
P1 0.0466(6) 0.0383(6) 0.0296(5) -0.0008(5) 0.0002(5) -0.0019(6)
O1 0.066(2) 0.0372(16) 0.0349(16) -0.0046(13) 0.0024(16) 0.0046(16)
O2 0.0402(16) 0.0332(14) 0.0333(14) -0.0016(12) -0.0020(14) 0.0018(14)
C1 0.032(2) 0.030(2) 0.038(2) 0.0003(18) 0.0037(19) 0.0017(18)
N1 0.050(2) 0.050(2) 0.041(2) -0.0061(18) -0.0026(17) -0.005(2)
C4 0.037(2) 0.035(2) 0.042(2) 0.0051(19) 0.001(2) 0.003(2)
C6 0.027(2) 0.033(2) 0.038(2) 0.0056(17) 0.002(2) 0.0032(18)
C8 0.048(3) 0.030(2) 0.037(2) 0.0003(17) 0.002(2) 0.000(2)
C10 0.036(2) 0.043(3) 0.051(3) 0.016(2) 0.004(2) -0.001(2)
C12 0.044(3) 0.046(2) 0.034(2) 0.0028(19) 0.001(2) 0.006(2)
C14 0.043(3) 0.050(3) 0.042(3) 0.016(2) 0.007(2) 0.008(2)
C16 0.030(2) 0.032(2) 0.032(2) 0.0011(17) 0.0041(17) -0.0010(18)
C18 0.033(2) 0.044(2) 0.043(2) 0.001(2) 0.0049(19) 0.004(2)
C20 0.033(2) 0.038(2) 0.033(2) 0.0045(18) 0.0027(19) 0.0034(18)
C22 0.036(2) 0.050(3) 0.046(3) -0.001(2) 0.005(2) -0.002(2)
C24 0.036(2) 0.036(2) 0.030(2) -0.0033(18) 0.0050(18) 0.002(2)
C26 0.056(3) 0.037(2) 0.056(3) 0.006(2) -0.008(2) -0.010(2)
C28 0.036(3) 0.051(3) 0.063(3) 0.009(2) 0.006(3) 0.007(2)
C30 0.067(3) 0.037(2) 0.045(3) 0.000(2) -0.010(3) -0.009(2)
C32 0.049(3) 0.035(2) 0.038(2) 0.0017(18) 0.009(2) -0.002(2)
C34 0.042(3) 0.048(3) 0.054(3) -0.001(2) 0.008(2) -0.011(2)
C36 0.058(3) 0.047(3) 0.046(3) -0.012(2) -0.014(3) 0.004(3)
C38 0.082(4) 0.046(3) 0.042(3) -0.002(2) -0.019(3) 0.009(3)
C40 0.125(6) 0.059(3) 0.052(3) -0.009(3) -0.026(4) 0.024(4)
C5 0.038(3) 0.074(4) 0.082(4) 0.005(3) -0.006(3) -0.011(3)
C21 0.058(4) 0.065(4) 0.080(4) -0.028(3) -0.017(3) 0.003(3)
C11 0.114(7) 0.046(5) 0.033(7) 0.004(5) -0.012(6) -0.007(6)
C23 0.036(3) 0.079(4) 0.089(4) 0.024(3) -0.002(3) 0.007(3)
C3 0.054(3) 0.062(3) 0.055(3) -0.004(3) 0.006(3) -0.003(3)
C25 0.036(3) 0.097(5) 0.099(5) 0.026(4) -0.016(3) -0.006(4)
C13 0.124(9) 0.039(6) 0.044(5) 0.003(5) -0.006(7) -0.012(6)
C27 0.119(7) 0.047(4) 0.036(5) 0.009(4) -0.007(6) -0.010(5)
C7 0.116(7) 0.043(7) 0.040(6) 0.007(6) 0.000(5) -0.015(6)
C29 0.113(6) 0.070(4) 0.076(5) -0.023(4) -0.050(5) 0.023(4)
C15 0.120(8) 0.046(5) 0.052(5) 0.008(4) 0.005(6) -0.016(6)
C31 0.078(5) 0.093(5) 0.105(6) -0.057(5) -0.041(5) 0.015(4)
C2 0.127(8) 0.049(5) 0.061(5) 0.002(4) 0.003(7) -0.020(7)
C33 0.124(9) 0.045(6) 0.053(5) -0.002(5) 0.001(7) -0.010(6)
C17 0.078(5) 0.107(6) 0.124(6) -0.056(5) 0.020(5) -0.043(5)
C35 0.124(9) 0.045(5) 0.056(5) 0.000(4) 0.003(8) -0.018(7)
C9 0.118(7) 0.053(7) 0.059(6) 0.010(6) 0.007(6) -0.021(6)
C37 0.115(11) 0.056(11) 0.065(12) -0.009(9) 0.008(9) -0.024(10)
C19 0.119(8) 0.046(6) 0.059(6) 0.002(5) 0.010(7) -0.021(6)
C39 0.076(5) 0.152(8) 0.112(6) -0.057(6) 0.027(5) -0.045(5)
C37A 0.127(10) 0.055(11) 0.046(9) -0.005(8) 0.020(8) -0.025(9)
C7A 0.118(6) 0.046(6) 0.043(6) 0.005(5) 0.006(5) -0.015(6)
C11A 0.115(6) 0.049(5) 0.031(7) 0.009(4) -0.009(5) -0.006(5)
C27A 0.119(7) 0.042(4) 0.037(5) 0.007(4) -0.007(6) -0.010(6)
C15A 0.122(7) 0.043(4) 0.050(4) 0.005(4) 0.003(6) -0.013(6)
C19A 0.124(8) 0.051(5) 0.066(6) 0.005(5) 0.011(7) -0.019(6)
C9A 0.120(7) 0.050(6) 0.056(6) 0.008(5) 0.016(6) -0.018(6)
C2A 0.120(9) 0.043(4) 0.058(5) -0.003(4) 0.002(7) -0.010(7)
C35A 0.129(9) 0.053(5) 0.057(5) -0.003(5) -0.001(8) -0.005(7)
C33A 0.125(9) 0.048(6) 0.057(5) 0.003(5) -0.005(7) -0.011(6)
C13A 0.124(8) 0.038(5) 0.044(5) 0.003(5) -0.009(7) -0.010(6)

loop_
_atom_type_symbol
_atom_type_description
_atom_type_scat_dispersion_real
_atom_type_scat_dispersion_imag
_atom_type_scat_source
C C 0.0033 0.0016 'International Tables Vol C Tables 4.2.6.8 and 6.1.1.4'
H H 0.0000 0.0000 'International Tables Vol C Tables 4.2.6.8 and 6.1.1.4'
N N 0.0061 0.0033 'International Tables Vol C Tables 4.2.6.8 and 6.1.1.4'
O O 0.0106 0.0060 'International Tables Vol C Tables 4.2.6.8 and 6.1.1.4'
P P 0.1023 0.0942 'International Tables Vol C Tables 4.2.6.8 and 6.1.1.4'

loop_
_geom_angle_atom_site_label_1
_geom_angle_atom_site_label_2
_geom_angle_atom_site_label_3
_geom_angle
_geom_angle_site_symmetry_1
_geom_angle_site_symmetry_3
_geom_angle_publ_flag
O1 P1 N1 107.6(2) . . ?
O2 P1 O1 97.93(15) . . ?
O2 P1 N1 95.12(18) . . ?
C8 O1 P1 126.9(3) . . ?
C24 O2 P1 114.0(3) . . ?
C6 C1 C16 122.5(4) . . ?
C8 C1 C6 117.9(4) . . ?
C8 C1 C16 119.5(4) . . ?
C36 N1 P1 116.8(4) . . ?
C36 N1 C3 117.9(4) . . ?
C3 N1 P1 124.9(3) . . ?
C10 C4 C6 118.7(4) . . ?
C26 C4 C6 119.6(4) . . ?
C26 C4 C10 121.6(4) . . ?
C4 C6 C1 119.4(4) . . ?
C20 C6 C1 122.3(4) . . ?
C20 C6 C4 118.3(4) . . ?
O1 C8 C1 121.3(4) . . ?
O1 C8 C30 116.6(4) . . ?
C1 C8 C30 121.9(4) . . ?
C4 C10 H10 119.4 . . ?
C14 C10 C4 121.3(4) . . ?
C14 C10 H10 119.4 . . ?
C14 C12 H12 119.9 . . ?
C20 C12 H12 119.9 . . ?
C20 C12 C14 120.2(4) . . ?
C10 C14 C12 120.0(4) . . ?
C10 C14 H14 120.0 . . ?
C12 C14 H14 120.0 . . ?
C18 C16 C1 122.1(4) . . ?
C24 C16 C1 120.5(4) . . ?
C24 C16 C18 117.4(4) . . ?
C22 C18 C16 119.5(4) . . ?
C28 C18 C16 122.8(4) . . ?
C28 C18 C22 117.7(4) . . ?
C6 C20 H20 119.3 . . ?
C12 C20 C6 121.5(4) . . ?
C12 C20 H20 119.3 . . ?
C34 C22 C18 119.1(4) . . ?
C5 C22 C18 119.0(5) . . ?
C5 C22 C34 121.9(5) . . ?
O2 C24 C32 117.7(4) . . ?
C16 C24 O2 119.3(4) . . ?
C16 C24 C32 122.9(4) . . ?
C4 C26 H26 119.9 . . ?
C30 C26 C4 120.2(4) . . ?
C30 C26 H26 119.9 . . ?
C18 C28 H28 119.4 . . ?
C23 C28 C18 121.3(5) . . ?
C23 C28 H28 119.4 . . ?
C8 C30 H30 119.7 . . ?
C26 C30 C8 120.6(4) . . ?
C26 C30 H30 119.7 . . ?
C24 C32 H32 120.2 . . ?
C34 C32 C24 119.5(4) . . ?
C34 C32 H32 120.2 . . ?
C22 C34 H34 119.3 . . ?
C32 C34 C22 121.3(4) . . ?
C32 C34 H34 119.3 . . ?
C38 C36 N1 120.9(5) . . ?
C21 C36 N1 117.6(5) . . ?
C21 C36 C38 121.4(5) . . ?
C36 C38 C11 125.2(18) . . ?
C36 C38 C11A 119.9(15) . . ?
C40 C38 C36 118.0(6) . . ?
C40 C38 C11 116.8(18) . . ?
C40 C38 C11A 121.6(16) . . ?
C38 C40 H40 119.3 . . ?
C29 C40 C38 121.5(7) . . ?
C29 C40 H40 119.3 . . ?
C22 C5 H5 119.3 . . ?
C25 C5 C22 121.3(5) . . ?
C25 C5 H5 119.3 . . ?
C36 C21 C31 117.2(7) . . ?
C36 C21 C17 115.9(5) . . ?
C31 C21 C17 126.8(7) . . ?
C27 C11 C38 116.3(14) . . ?
C7 C11 C38 122.9(14) . . ?
C7 C11 C27 120.6(13) . . ?
C28 C23 H23 119.7 . . ?
C28 C23 C25 120.5(6) . . ?
C25 C23 H23 119.7 . . ?
N1 C3 H3A 109.2 . . ?
N1 C3 H3B 109.2 . . ?
N1 C3 C39 112.1(5) . . ?
H3A C3 H3B 107.9 . . ?
C39 C3 H3A 109.2 . . ?
C39 C3 H3B 109.2 . . ?
C5 C25 C23 119.9(5) . . ?
C5 C25 H25 120.1 . . ?
C23 C25 H25 120.1 . . ?
C27 C13 H13 118.6 . . ?
C33 C13 H13 118.6 . . ?
C33 C13 C27 122.9(16) . . ?
C13 C27 C11 122.6(14) . . ?
C13 C27 C15 118.4(14) . . ?
C15 C27 C11 118.9(14) . . ?
C11 C7 C9 117.7(15) . . ?
C11 C7 C37 122.7(17) . . ?
C9 C7 C37 119.6(17) . . ?
C40 C29 H29 120.2 . . ?
C40 C29 C31 119.6(6) . . ?
C31 C29 H29 120.2 . . ?
C27 C15 C2 116.4(16) . . ?
C19 C15 C27 119.2(15) . . ?
C19 C15 C2 124.4(15) . . ?
C21 C31 H31 119.1 . . ?
C29 C31 C21 121.9(7) . . ?
C29 C31 H31 119.1 . . ?
C15 C2 H2 118.5 . . ?
C35 C2 C15 123.0(16) . . ?
C35 C2 H2 118.5 . . ?
C13 C33 H33 120.6 . . ?
C35 C33 C13 118.8(17) . . ?
C35 C33 H33 120.6 . . ?
C21 C17 H17A 109.9 . . ?
C21 C17 H17B 109.9 . . ?
C21 C17 C39 109.1(6) . . ?
H17A C17 H17B 108.3 . . ?
C39 C17 H17A 109.9 . . ?
C39 C17 H17B 109.9 . . ?
C2 C35 C33 120.3(16) . . ?
C2 C35 H35 119.9 . . ?
C33 C35 H35 119.9 . . ?
C7 C9 H9 119.2 . . ?
C19 C9 C7 121.5(17) . . ?
C19 C9 H9 119.2 . . ?
C7 C37 H37A 109.5 . . ?
C7 C37 H37B 109.5 . . ?
C7 C37 H37C 109.5 . . ?
H37A C37 H37B 109.5 . . ?
H37A C37 H37C 109.5 . . ?
H37B C37 H37C 109.5 . . ?
C15 C19 C9 122.1(15) . . ?
C15 C19 H19 119.0 . . ?
C9 C19 H19 119.0 . . ?
C3 C39 C17 112.3(6) . . ?
C3 C39 H39A 109.2 . . ?
C3 C39 H39B 109.2 . . ?
C17 C39 H39A 109.2 . . ?
C17 C39 H39B 109.2 . . ?
H39A C39 H39B 107.9 . . ?
H37D C37A H37E 109.5 . . ?
H37D C37A H37F 109.5 . . ?
H37E C37A H37F 109.5 . . ?
C7A C37A H37D 109.5 . . ?
C7A C37A H37E 109.5 . . ?
C7A C37A H37F 109.5 . . ?
C11A C7A C37A 122.2(14) . . ?
C11A C7A C9A 117.9(13) . . ?
C9A C7A C37A 119.6(15) . . ?
C7A C11A C38 122.6(13) . . ?
C7A C11A C27A 121.2(12) . . ?
C27A C11A C38 115.9(13) . . ?
C15A C27A C11A 116.9(13) . . ?
C13A C27A C11A 124.0(12) . . ?
C13A C27A C15A 119.1(12) . . ?
C27A C15A C2A 117.9(14) . . ?
C19A C15A C27A 121.1(13) . . ?
C19A C15A C2A 121.0(13) . . ?
C15A C19A H19A 118.7 . . ?
C15A C19A C9A 122.5(14) . . ?
C9A C19A H19A 118.7 . . ?
C7A C9A H9A 120.0 . . ?
C19A C9A C7A 120.1(14) . . ?
C19A C9A H9A 120.0 . . ?
C15A C2A H2A 120.0 . . ?
C35A C2A C15A 120.1(14) . . ?
C35A C2A H2A 120.0 . . ?
C2A C35A H35A 119.2 . . ?
C2A C35A C33A 121.6(14) . . ?
C33A C35A H35A 119.2 . . ?
C35A C33A H33A 119.9 . . ?
C35A C33A C13A 120.3(15) . . ?
C13A C33A H33A 119.9 . . ?
C27A C13A H13A 119.5 . . ?
C33A C13A C27A 120.9(13) . . ?
C33A C13A H13A 119.5 . . ?

loop_
_geom_bond_atom_site_label_1
_geom_bond_atom_site_label_2
_geom_bond_distance
_geom_bond_site_symmetry_2
_geom_bond_publ_flag
P1 O1 1.662(3) . ?
P1 O2 1.660(3) . ?
P1 N1 1.667(4) . ?
O1 C8 1.384(5) . ?
O2 C24 1.389(5) . ?
C1 C6 1.430(6) . ?
C1 C8 1.385(6) . ?
C1 C16 1.484(6) . ?
N1 C36 1.426(6) . ?
N1 C3 1.485(6) . ?
C4 C6 1.428(6) . ?
C4 C10 1.425(6) . ?
C4 C26 1.407(7) . ?
C6 C20 1.414(6) . ?
C8 C30 1.401(6) . ?
C10 H10 0.9500 . ?
C10 C14 1.361(7) . ?
C12 H12 0.9500 . ?
C12 C14 1.413(7) . ?
C12 C20 1.371(6) . ?
C14 H14 0.9500 . ?
C16 C18 1.444(6) . ?
C16 C24 1.377(6) . ?
C18 C22 1.421(6) . ?
C18 C28 1.419(7) . ?
C20 H20 0.9500 . ?
C22 C34 1.409(7) . ?
C22 C5 1.406(7) . ?
C24 C32 1.400(6) . ?
C26 H26 0.9500 . ?
C26 C30 1.361(7) . ?
C28 H28 0.9500 . ?
C28 C23 1.363(8) . ?
C30 H30 0.9500 . ?
C32 H32 0.9500 . ?
C32 C34 1.355(7) . ?
C34 H34 0.9500 . ?
C36 C38 1.409(8) . ?
C36 C21 1.384(8) . ?
C38 C40 1.402(7) . ?
C38 C11 1.510(16) . ?
C38 C11A 1.511(14) . ?
C40 H40 0.9500 . ?
C40 C29 1.360(10) . ?
C5 H5 0.9500 . ?
C5 C25 1.366(8) . ?
C21 C31 1.418(9) . ?
C21 C17 1.480(10) . ?
C11 C27 1.461(16) . ?
C11 C7 1.365(17) . ?
C23 H23 0.9500 . ?
C23 C25 1.392(9) . ?
C3 H3A 0.9900 . ?
C3 H3B 0.9900 . ?
C3 C39 1.495(9) . ?
C25 H25 0.9500 . ?
C13 H13 0.9500 . ?
C13 C27 1.395(18) . ?
C13 C33 1.392(16) . ?
C27 C15 1.412(17) . ?
C7 C9 1.407(17) . ?
C7 C37 1.478(18) . ?
C29 H29 0.9500 . ?
C29 C31 1.373(11) . ?
C15 C2 1.451(19) . ?
C15 C19 1.33(2) . ?
C31 H31 0.9500 . ?
C2 H2 0.9500 . ?
C2 C35 1.34(2) . ?
C33 H33 0.9500 . ?
C33 C35 1.37(2) . ?
C17 H17A 0.9900 . ?
C17 H17B 0.9900 . ?
C17 C39 1.497(9) . ?
C35 H35 0.9500 . ?
C9 H9 0.9500 . ?
C9 C19 1.393(18) . ?
C37 H37A 0.9800 . ?
C37 H37B 0.9800 . ?
C37 H37C 0.9800 . ?
C19 H19 0.9500 . ?
C39 H39A 0.9900 . ?
C39 H39B 0.9900 . ?
C37A H37D 0.9800 . ?
C37A H37E 0.9800 . ?
C37A H37F 0.9800 . ?
C37A C7A 1.472(16) . ?
C7A C11A 1.369(15) . ?
C7A C9A 1.436(16) . ?
C11A C27A 1.464(15) . ?
C27A C15A 1.411(15) . ?
C27A C13A 1.408(16) . ?
C15A C19A 1.332(19) . ?
C15A C2A 1.461(17) . ?
C19A H19A 0.9500 . ?
C19A C9A 1.376(17) . ?
C9A H9A 0.9500 . ?
C2A H2A 0.9500 . ?
C2A C35A 1.350(19) . ?
C35A H35A 0.9500 . ?
C35A C33A 1.372(18) . ?
C33A H33A 0.9500 . ?
C33A C13A 1.383(15) . ?
C13A H13A 0.9500 . ?

loop_
_geom_torsion_atom_site_label_1
_geom_torsion_atom_site_label_2
_geom_torsion_atom_site_label_3
_geom_torsion_atom_site_label_4
_geom_torsion
_geom_torsion_site_symmetry_1
_geom_torsion_site_symmetry_2
_geom_torsion_site_symmetry_3
_geom_torsion_site_symmetry_4
_geom_torsion_publ_flag
P1 O1 C8 C1 64.2(6) . . . . ?
P1 O1 C8 C30 -120.4(4) . . . . ?
P1 O2 C24 C16 81.2(4) . . . . ?
P1 O2 C24 C32 -101.4(4) . . . . ?
P1 N1 C36 C38 51.0(6) . . . . ?
P1 N1 C36 C21 -130.9(5) . . . . ?
P1 N1 C3 C39 148.2(6) . . . . ?
O1 P1 O2 C24 -62.4(3) . . . . ?
O1 P1 N1 C36 113.6(4) . . . . ?
O1 P1 N1 C3 -58.1(4) . . . . ?
O1 C8 C30 C26 -178.1(5) . . . . ?
O2 P1 O1 C8 -27.0(4) . . . . ?
O2 P1 N1 C36 -146.4(4) . . . . ?
O2 P1 N1 C3 41.9(4) . . . . ?
O2 C24 C32 C34 -176.7(4) . . . . ?
C1 C6 C20 C12 179.6(4) . . . . ?
C1 C8 C30 C26 -2.8(8) . . . . ?
C1 C16 C18 C22 173.7(4) . . . . ?
C1 C16 C18 C28 -8.5(6) . . . . ?
C1 C16 C24 O2 2.1(6) . . . . ?
C1 C16 C24 C32 -175.1(4) . . . . ?
N1 P1 O1 C8 71.0(4) . . . . ?
N1 P1 O2 C24 -171.0(3) . . . . ?
N1 C36 C38 C40 -174.9(5) . . . . ?
N1 C36 C38 C11 5.3(15) . . . . ?
N1 C36 C38 C11A 13.2(14) . . . . ?
N1 C36 C21 C31 177.6(5) . . . . ?
N1 C36 C21 C17 -5.0(8) . . . . ?
N1 C3 C39 C17 -26.4(10) . . . . ?
C4 C6 C20 C12 -1.8(6) . . . . ?
C4 C10 C14 C12 0.1(7) . . . . ?
C4 C26 C30 C8 -1.2(8) . . . . ?
C6 C1 C8 O1 -178.5(4) . . . . ?
C6 C1 C8 C30 6.4(7) . . . . ?
C6 C1 C16 C18 -51.9(6) . . . . ?
C6 C1 C16 C24 127.5(4) . . . . ?
C6 C4 C10 C14 -1.8(7) . . . . ?
C6 C4 C26 C30 1.3(7) . . . . ?
C8 C1 C6 C4 -6.1(6) . . . . ?
C8 C1 C6 C20 172.5(4) . . . . ?
C8 C1 C16 C18 130.4(4) . . . . ?
C8 C1 C16 C24 -50.3(6) . . . . ?
C10 C4 C6 C1 -178.8(4) . . . . ?
C10 C4 C6 C20 2.6(6) . . . . ?
C10 C4 C26 C30 -177.5(5) . . . . ?
C14 C12 C20 C6 0.1(7) . . . . ?
C16 C1 C6 C4 176.1(4) . . . . ?
C16 C1 C6 C20 -5.3(6) . . . . ?
C16 C1 C8 O1 -0.6(6) . . . . ?
C16 C1 C8 C30 -175.7(4) . . . . ?
C16 C18 C22 C34 2.4(7) . . . . ?
C16 C18 C22 C5 -177.2(5) . . . . ?
C16 C18 C28 C23 179.1(5) . . . . ?
C16 C24 C32 C34 0.6(7) . . . . ?
C18 C16 C24 O2 -178.5(3) . . . . ?
C18 C16 C24 C32 4.2(6) . . . . ?
C18 C22 C34 C32 2.5(7) . . . . ?
C18 C22 C5 C25 -2.7(8) . . . . ?
C18 C28 C23 C25 -1.0(10) . . . . ?
C20 C12 C14 C10 0.8(7) . . . . ?
C22 C18 C28 C23 -3.1(8) . . . . ?
C22 C5 C25 C23 -1.5(10) . . . . ?
C24 C16 C18 C22 -5.6(6) . . . . ?
C24 C16 C18 C28 172.1(4) . . . . ?
C24 C32 C34 C22 -4.1(7) . . . . ?
C26 C4 C6 C1 2.3(6) . . . . ?
C26 C4 C6 C20 -176.3(4) . . . . ?
C26 C4 C10 C14 177.1(5) . . . . ?
C28 C18 C22 C34 -175.4(4) . . . . ?
C28 C18 C22 C5 4.9(7) . . . . ?
C28 C23 C25 C5 3.4(11) . . . . ?
C34 C22 C5 C25 177.6(6) . . . . ?
C36 N1 C3 C39 -23.5(8) . . . . ?
C36 C38 C40 C29 -4.6(9) . . . . ?
C36 C38 C11 C27 68(3) . . . . ?
C36 C38 C11 C7 -108(3) . . . . ?
C36 C38 C11A C7A -118(3) . . . . ?
C36 C38 C11A C27A 67(3) . . . . ?
C36 C21 C31 C29 -1.1(10) . . . . ?
C36 C21 C17 C39 -44.4(9) . . . . ?
C38 C36 C21 C31 -4.3(9) . . . . ?
C38 C36 C21 C17 173.1(6) . . . . ?
C38 C40 C29 C31 -0.6(11) . . . . ?
C38 C11 C27 C13 7(5) . . . . ?
C38 C11 C27 C15 -177(3) . . . . ?
C38 C11 C7 C9 177(3) . . . . ?
C38 C11 C7 C37 -3(5) . . . . ?
C38 C11A C27A C15A 177(2) . . . . ?
C38 C11A C27A C13A -2(4) . . . . ?
C40 C38 C11 C27 -112(3) . . . . ?
C40 C38 C11 C7 73(4) . . . . ?
C40 C38 C11A C7A 70(3) . . . . ?
C40 C38 C11A C27A -104(2) . . . . ?
C40 C29 C31 C21 3.6(11) . . . . ?
C5 C22 C34 C32 -177.8(5) . . . . ?
C21 C36 C38 C40 7.1(8) . . . . ?
C21 C36 C38 C11 -172.7(13) . . . . ?
C21 C36 C38 C11A -164.8(12) . . . . ?
C21 C17 C39 C3 60.2(10) . . . . ?
C11 C38 C40 C29 175.2(13) . . . . ?
C11 C27 C15 C2 -179(3) . . . . ?
C11 C27 C15 C19 0(4) . . . . ?
C11 C7 C9 C19 0(3) . . . . ?
C3 N1 C36 C38 -136.6(5) . . . . ?
C3 N1 C36 C21 41.5(7) . . . . ?
C13 C27 C15 C2 -3(3) . . . . ?
C13 C27 C15 C19 176(2) . . . . ?
C13 C33 C35 C2 4(3) . . . . ?
C27 C11 C7 C9 2(4) . . . . ?
C27 C11 C7 C37 -179(3) . . . . ?
C27 C13 C33 C35 -4(3) . . . . ?
C27 C15 C2 C35 2(3) . . . . ?
C27 C15 C19 C9 2(3) . . . . ?
C7 C11 C27 C13 -177(3) . . . . ?
C7 C11 C27 C15 -2(5) . . . . ?
C7 C9 C19 C15 -2(3) . . . . ?
C15 C2 C35 C33 -3(3) . . . . ?
C31 C21 C17 C39 132.7(8) . . . . ?
C2 C15 C19 C9 -180(2) . . . . ?
C33 C13 C27 C11 180(3) . . . . ?
C33 C13 C27 C15 4(4) . . . . ?
C17 C21 C31 C29 -178.2(7) . . . . ?
C37 C7 C9 C19 -180(3) . . . . ?
C19 C15 C2 C35 -176(2) . . . . ?
C37A C7A C11A C38 8(4) . . . . ?
C37A C7A C11A C27A -178(3) . . . . ?
C37A C7A C9A C19A 176(2) . . . . ?
C7A C11A C27A C15A 3(4) . . . . ?
C7A C11A C27A C13A -177(3) . . . . ?
C11A C38 C40 C29 167.2(11) . . . . ?
C11A C7A C9A C19A 1(3) . . . . ?
C11A C27A C15A C19A 1(3) . . . . ?
C11A C27A C15A C2A 179(2) . . . . ?
C11A C27A C13A C33A 180(3) . . . . ?
C27A C15A C19A C9A -4(3) . . . . ?
C27A C15A C2A C35A 4(3) . . . . ?
C15A C27A C13A C33A 0(3) . . . . ?
C15A C19A C9A C7A 3(3) . . . . ?
C15A C2A C35A C33A -5(3) . . . . ?
C19A C15A C2A C35A -178.4(17) . . . . ?
C9A C7A C11A C38 -178(3) . . . . ?
C9A C7A C11A C27A -4(4) . . . . ?
C2A C15A C19A C9A 178.0(18) . . . . ?
C2A C35A C33A C13A 4(3) . . . . ?
C35A C33A C13A C27A -2(3) . . . . ?
C13A C27A C15A C19A -179(2) . . . . ?
C13A C27A C15A C2A -1(3) . . . . ?

loop_
_smtbx_masks_void_nr
_smtbx_masks_void_average_x
_smtbx_masks_void_average_y
_smtbx_masks_void_average_z
_smtbx_masks_void_volume
_smtbx_masks_void_count_electrons
_smtbx_masks_void_content
1 0.029 0.010 0.344 127.2 39.8 ?
2 -0.029 0.510 0.156 127.2 39.7 ?
3 0.471 0.990 0.844 127.2 39.8 ?
4 0.529 0.490 0.656 127.2 39.8 ?
